data_7204787
loop_
_publ_author_name
'Veith, Gabriel M.'
'Lobanov, Maxim V.'
'Emge, Thomas J.'
'Greenblatt, Martha'
'Croft, Mark'
'Stowasser, Frank'
'Hadermann, Joke'
'Tendeloo, Gustaaf Van'

_publ_section_title
;
 Synthesis and characterization of the new Ln2FeMoO7 (Ln = Y, Dy, Ho)
 compounds
;
_journal_issue 10
_journal_name_full 'Journal of Materials Chemistry'
_journal_page_first 1623
_journal_paper_doi 10.1039/b315028c
_journal_volume 14
_journal_year 2004
_chemical_formula_sum 'Fe Mo O7 Y2'
_chemical_formula_weight 441.59
_chemical_name_common 'Yttrium Iron Molybdenum Oxide'
_chemical_name_systematic 'Yttrium Iron Molybdenum Oxide'
_space_group_IT_number 15
_symmetry_Int_Tables_number 15
_symmetry_space_group_name_Hall '-C 2yc'
_symmetry_space_group_name_H-M 'C 1 2/c 1'
_audit_creation_date 2004-02-25
_audit_creation_method 'Converted from Rietan *.lst using lst2cif'
_cell_angle_alpha 90.000
_cell_angle_beta 100.662(5)
_cell_angle_gamma 90.000
_cell_formula_units_Z 8
_cell_length_a 12.8276(7)
_cell_length_b 7.4062(4)
_cell_length_c 11.4938(3)
_cell_volume 1073.10(9)
_computing_structure_refinement 'Rietan (Izumi, 2000)'
_diffrn_ambient_temperature 293
_diffrn_detector 'scintialltion counter'
_diffrn_detector_type Bruker
_diffrn_measurement_device_type 'Bruker D8 Advance'
_diffrn_radiation_monochromator 'secondary graphite'
_diffrn_radiation_type 'Cu K\a'
_diffrn_source 'conventional X-ray tube'
_diffrn_source_target Cu
_diffrn_source_type Bruker
_exptl_crystal_density_diffrn 5.46
_pd_meas_2theta_range_inc 0.020
_pd_meas_2theta_range_max 110.000
_pd_meas_2theta_range_min 20.000
_pd_meas_number_of_points 4501
_pd_meas_scan_method step
_pd_proc_ls_background_function 'Chebyschev 12-term'
_pd_proc_ls_pref_orient_corr
;
March-Dollase
;
_pd_proc_ls_profile_function Pseudo-Voigt
_pd_proc_ls_prof_R_factor 0.0901
_pd_proc_ls_prof_wR_factor 0.1379
_refine_ls_goodness_of_fit_all 1.77
_cod_data_source_file b315028c.txt
_cod_data_source_block y2femoo7
_cod_original_cell_volume 1073.1(1)
_cod_original_sg_symbol_Hall -C_2yc
_cod_original_formula_sum 'Y2 Fe1 Mo1 O7'
_cod_database_code 7204787

loop_
_symmetry_equiv_pos_site_id
_symmetry_equiv_pos_as_xyz
1 'x, y, z'
2 '-x, y, -z+1/2'
3 'x+1/2, y+1/2, z'
4 '-x+1/2, y+1/2, -z+1/2'
5 '-x, -y, -z'
6 'x, -y, z-1/2'
7 '-x+1/2, -y+1/2, -z'
8 'x+1/2, -y+1/2, z-1/2'

loop_
_atom_site_label
_atom_site_type_symbol
_atom_site_fract_x
_atom_site_fract_y
_atom_site_fract_z
_atom_site_occupancy
_atom_site_symmetry_multiplicity
_atom_site_Wyckoff_symbol
_atom_site_thermal_displace_type
_atom_site_U_iso_or_equiv
Y1 Y 0.3742(8) 0.1285(11) 0.4938(6) 1.000 8 f Biso 0.6(1)
Y2 Y 0.1240(8) 0.1273(13) -0.0051(6) 1.000 8 f Biso 2.9(2)
Mo1 Mo 0.2515(12) 0.127(2) 0.7429(7) 0.31(3) 8 f Biso 1.8(4)
Fe1 Fe 0.2515(12) 0.127(2) 0.7429(7) 0.69(3) 8 f Biso 1.8(4)
Mo2 Mo 0.503(3) 0.115(2) 0.223(1) 0.34(3) 8 f Biso 1.0(4)
Fe2 Fe 0.503(3) 0.115(2) 0.223(1) 0.16(3) 8 f Biso 1.0(4)
Mo3 Mo 0.0000 0.138(2) 0.2500 0.69(3) 4 e Biso 2.7(5)
Fe3 Fe 0.0000 0.138(2) 0.2500 0.31(3) 4 e Biso 2.7(5)
O1 O 0.348(4) 0.153(6) 0.272(2) 1.000 8 f Biso 1.9(2)
O2 O 0.473(5) 0.097(5) 0.057(3) 1.000 8 f Biso 1.9(2)
O3 O 0.224(5) 0.134(5) 0.572(3) 1.000 8 f Biso 1.9(2)
O4 O 0.385(4) 0.123(6) 0.664(3) 1.000 8 f Biso 1.9(2)
O5 O 0.734(5) 0.079(5) 0.563(3) 1.000 8 f Biso 1.9(2)
O6 O 0.017(4) 0.143(6) 0.409(3) 1.000 8 f Biso 1.9(2)
O7 O 0.146(4) -0.010(6) 0.768(3) 1.000 8 f Biso 1.9(2)

loop_
_atom_type_symbol
_atom_type_oxidation_number
Y +3
Fe +3
Mo +5
O -2

loop_
_diffrn_radiation_wavelength_id
_diffrn_radiation_wavelength_wt
1.54056 1
1.54449 0.5

loop_
_geom_bond_atom_site_label_1
_geom_bond_atom_site_label_2
_geom_bond_distance
_geom_bond_site_symmetry_2
_geom_bond_publ_flag
Y1 O4 1.94(3) . y
Y1 O5 2.09(5) 5_656 y
Y1 O2 2.14(5) 6_556 y
Y1 O2 2.16(6) 2_655 y
Y1 O3 2.21(5) 7_556 y
Y1 O3 2.27(5) . y
Y1 O6 2.34(4) 7_556 y
Y1 O1 2.52(2) . y
Y2 O5 2.08(6) 2_655 y
Y2 O6 2.29(4) 2 y
Y2 O3 2.40(5) 6 y
Y2 O2 2.41(4) 7 y
Y2 O6 2.53(4) 6 y
Y2 O5 2.63(4) 8_455 y
Y2 O7 2.86(4) 1_554 y
Mo1 O7 1.76(4) . y
Mo1 O3 1.93(3) . y
Mo1 O1 2.06(5) 7_556 y
Mo1 O4 2.08(4) . y
Mo1 O5 2.23(4) 2_656 y
Mo1 O1 2.41(4) 6_556 y
Mo2 O2 1.88(3) . y
Mo2 O1 1.91(5) 2_655 y
Mo2 O1 2.19(7) . y
Mo2 O4 2.34(5) 6 y
Mo2 O4 2.48(5) 5_656 y
Mo2 O2 2.50(4) 2_655 y
Mo3 O6 1.80(3) . y
Mo3 O6 1.80(3) 2 y
Mo3 O7 2.07(4) 5_556 y
Mo3 O7 2.07(4) 6 y
Mo3 O4 2.39(4) 7_556 y
Mo3 O4 2.39(4) 8_455 y
